data_7241741
loop_
_publ_author_name
'Hsu, Kai-Ting'
'Thanasekaran, Pounraj'
'Hsu, Ting-Wei'
'Su, Cing-Huei'
'Chang, Bor-Chen'
'Liu, Yen-Hsiang'
'Hung, Chen-Hsiung'
'Lu, Kuang-Lieh'

_publ_section_title
;
 A nonlinear optical cadmium(ii)-based metal--organic framework with
 chiral helical chains derived from an achiral bent dicarboxylate ligand
;
_journal_issue 4
_journal_name_full CrystEngComm
_journal_page_first 824
_journal_page_last 830
_journal_paper_doi 10.1039/D0CE01517B
_journal_volume 23
_journal_year 2021
_chemical_formula_moiety 'C72 H52 Cd4 O22 S4'
_chemical_formula_sum 'C72 H52 Cd4 O22 S4'
_chemical_formula_weight 1846.98
_space_group_IT_number 4
_space_group_name_Hall 'P 2yb'
_space_group_name_H-M_alt 'P 1 21 1'
_symmetry_cell_setting monoclinic
_symmetry_space_group_name_H-M 'P 1 21 1'
_atom_sites_solution_hydrogens geom
_atom_sites_solution_primary direct
_atom_sites_solution_secondary difmap
_audit_creation_method SHELXL-97
_audit_update_record
;
2020-08-22 deposited with the CCDC.	2020-12-07 downloaded from the CCDC.
;
_cell_angle_alpha 90.00
_cell_angle_beta 93.903(2)
_cell_angle_gamma 90.00
_cell_formula_units_Z 1
_cell_length_a 14.3290(9)
_cell_length_b 5.8217(4)
_cell_length_c 18.5725(12)
_cell_measurement_reflns_used 6594
_cell_measurement_temperature 200(2)
_cell_measurement_theta_max 25.023
_cell_measurement_theta_min 2.198
_cell_volume 1545.71(18)
_computing_molecular_graphics 'Ortep-3 for Windows (Farrugia, 1997)'
_computing_publication_material 'WinGX publication routines (Farrugia, 2005)'
_computing_structure_refinement 'SHELXL-2014/7 (Sheldrick, 2014)'
_computing_structure_solution 'SHELXL-2014/7 (Sheldrick, 2014)'
_diffrn_ambient_temperature 200(2)
_diffrn_measured_fraction_theta_full 0.997
_diffrn_measured_fraction_theta_max 0.997
_diffrn_measurement_device_type 'D8 Venture'
_diffrn_radiation_monochromator graphite
_diffrn_radiation_source 'fine-focus sealed tube'
_diffrn_radiation_type MoK\a
_diffrn_radiation_wavelength 0.71073
_diffrn_reflns_av_R_equivalents 0.0668
_diffrn_reflns_av_sigmaI/netI 0.0639
_diffrn_reflns_limit_h_max 17
_diffrn_reflns_limit_h_min -16
_diffrn_reflns_limit_k_max 6
_diffrn_reflns_limit_k_min -6
_diffrn_reflns_limit_l_max 22
_diffrn_reflns_limit_l_min -22
_diffrn_reflns_number 22327
_diffrn_reflns_theta_full 25.05
_diffrn_reflns_theta_max 25.05
_diffrn_reflns_theta_min 2.20
_exptl_absorpt_coefficient_mu 1.580
_exptl_absorpt_correction_T_max 0.9844
_exptl_absorpt_correction_T_min 0.6078
_exptl_absorpt_correction_type multi-scan
_exptl_absorpt_process_details SADABS
_exptl_crystal_colour yellow
_exptl_crystal_density_diffrn 1.984
_exptl_crystal_density_method 'not measured'
_exptl_crystal_description prism
_exptl_crystal_F_000 916
_exptl_crystal_size_max 0.35
_exptl_crystal_size_mid 0.02
_exptl_crystal_size_min 0.01
_refine_diff_density_max 0.561
_refine_diff_density_min -0.588
_refine_diff_density_rms 0.109
_refine_ls_abs_structure_details 'Flack H D (1983), Acta Cryst. A39, 876-881'
_refine_ls_abs_structure_Flack 0.02(3)
_refine_ls_extinction_method none
_refine_ls_goodness_of_fit_ref 1.067
_refine_ls_hydrogen_treatment constr
_refine_ls_matrix_type full
_refine_ls_number_parameters 460
_refine_ls_number_reflns 5383
_refine_ls_number_restraints 1
_refine_ls_restrained_S_all 1.067
_refine_ls_R_factor_all 0.0551
_refine_ls_R_factor_gt 0.0387
_refine_ls_shift/su_max 0.001
_refine_ls_shift/su_mean 0.000
_refine_ls_structure_factor_coef Fsqd
_refine_ls_weighting_details 'calc w=1/[\s^2^(Fo^2^)+(0.0086P)^2^+1.3771P] where P=(Fo^2^+2Fc^2^)/3'
_refine_ls_weighting_scheme calc
_refine_ls_wR_factor_gt 0.0571
_refine_ls_wR_factor_ref 0.0628
_reflns_number_gt 4547
_reflns_number_total 5383
_reflns_threshold_expression >2sigma(I)
_cod_data_source_file d0ce01517b2.cif
_cod_data_source_block d20632
_cod_depositor_comments 'Adding full bibliography for 7241741.cif.'
_cod_original_sg_symbol_H-M 'P 21'
_cod_database_code 7241741

loop_
_symmetry_equiv_pos_as_xyz
'x, y, z'
'-x, y+1/2, -z'

loop_
_atom_site_label
_atom_site_type_symbol
_atom_site_fract_x
_atom_site_fract_y
_atom_site_fract_z
_atom_site_U_iso_or_equiv
_atom_site_adp_type
_atom_site_occupancy
_atom_site_symmetry_multiplicity
_atom_site_calc_flag
_atom_site_refinement_flags
_atom_site_disorder_assembly
_atom_site_disorder_group
C1 C 0.6447(4) 0.6963(12) 0.6515(3) 0.0212(16) Uani 1 1 d . . .
C2 C 0.6317(4) 0.6295(11) 0.7279(3) 0.0154(14) Uani 1 1 d . . .
C3 C 0.6610(4) 0.7804(11) 0.7831(3) 0.0179(15) Uani 1 1 d . . .
H3 H 0.6850 0.9272 0.7718 0.021 Uiso 1 1 calc R . .
C4 C 0.6553(4) 0.7164(10) 0.8548(3) 0.0193(15) Uani 1 1 d . . .
H4 H 0.6758 0.8199 0.8921 0.023 Uiso 1 1 calc R . .
C5 C 0.6198(4) 0.5018(10) 0.8727(3) 0.0145(14) Uani 1 1 d . . .
C6 C 0.5879(3) 0.3537(14) 0.8171(3) 0.0187(14) Uani 1 1 d . . .
H6 H 0.5617 0.2092 0.8283 0.022 Uiso 1 1 calc R . .
C7 C 0.5945(4) 0.4176(13) 0.7452(3) 0.0198(16) Uani 1 1 d . . .
H7 H 0.5734 0.3153 0.7077 0.024 Uiso 1 1 calc R . .
C8 C 0.6172(4) 0.4328(10) 0.9491(3) 0.0121(15) Uani 1 1 d . . .
C9 C 0.5858(4) 0.2350(10) 0.9774(3) 0.0169(14) Uani 1 1 d . . .
H9 H 0.5630 0.1095 0.9486 0.020 Uiso 1 1 calc R . .
C10 C 0.5899(4) 0.2327(11) 1.0538(3) 0.0167(15) Uani 1 1 d . . .
H10 H 0.5711 0.1055 1.0814 0.020 Uiso 1 1 calc R . .
C11 C 0.6240(4) 0.4332(9) 1.0837(3) 0.0130(15) Uani 1 1 d . . .
C12 C 0.6346(4) 0.5026(11) 1.1599(3) 0.0164(14) Uani 1 1 d . . .
C13 C 0.6028(3) 0.3588(15) 1.2142(3) 0.0199(14) Uani 1 1 d . . .
H13 H 0.5743 0.2159 1.2014 0.024 Uiso 1 1 calc R . .
C14 C 0.6126(4) 0.4240(12) 1.2864(3) 0.0236(18) Uani 1 1 d . . .
H14 H 0.5911 0.3253 1.3225 0.028 Uiso 1 1 calc R . .
C15 C 0.6536(4) 0.6324(11) 1.3059(3) 0.0186(14) Uani 1 1 d . . .
C16 C 0.6648(4) 0.7077(11) 1.3827(3) 0.0188(15) Uani 1 1 d . . .
C17 C 0.6830(4) 0.7779(11) 1.2525(3) 0.0179(15) Uani 1 1 d . . .
H17 H 0.7095 0.9229 1.2655 0.021 Uiso 1 1 calc R . .
C18 C 0.6741(4) 0.7139(11) 1.1809(3) 0.0211(15) Uani 1 1 d . . .
H18 H 0.6952 0.8149 1.1452 0.025 Uiso 1 1 calc R . .
C19 C 0.9103(4) 0.1848(10) 0.4038(3) 0.0163(14) Uani 1 1 d . . .
C20 C 0.8977(4) 0.1185(11) 0.3267(3) 0.0138(13) Uani 1 1 d . . .
C21 C 0.9223(3) -0.0972(14) 0.3045(3) 0.0148(13) Uani 1 1 d . . .
H21 H 0.9432 -0.2087 0.3393 0.018 Uiso 1 1 calc R . .
C22 C 0.9167(4) -0.1534(13) 0.2317(3) 0.0186(15) Uani 1 1 d . . .
H22 H 0.9352 -0.3022 0.2173 0.022 Uiso 1 1 calc R . .
C23 C 0.8845(4) 0.0043(11) 0.1795(3) 0.0156(14) Uani 1 1 d . . .
C24 C 0.8547(4) 0.2196(10) 0.2021(3) 0.0162(14) Uani 1 1 d . . .
H24 H 0.8295 0.3274 0.1677 0.019 Uiso 1 1 calc R . .
C25 C 0.8620(4) 0.2768(11) 0.2756(3) 0.0161(14) Uani 1 1 d . . .
H25 H 0.8426 0.4242 0.2906 0.019 Uiso 1 1 calc R . .
C26 C 0.8842(4) -0.0619(10) 0.1034(3) 0.0143(16) Uani 1 1 d . . .
C27 C 0.9157(4) -0.2609(11) 0.0749(3) 0.0178(15) Uani 1 1 d . . .
H27 H 0.9388 -0.3865 0.1035 0.021 Uiso 1 1 calc R . .
C28 C 0.9107(4) -0.2622(11) -0.0017(3) 0.0172(15) Uani 1 1 d . . .
H28 H 0.9301 -0.3888 -0.0293 0.021 Uiso 1 1 calc R . .
C29 C 0.8754(4) -0.0646(9) -0.0320(3) 0.0120(15) Uani 1 1 d . . .
C30 C 0.8675(4) -0.0027(11) -0.1080(3) 0.0137(14) Uani 1 1 d . . .
C31 C 0.8983(3) -0.1479(14) -0.1606(3) 0.0157(14) Uani 1 1 d . . .
H31 H 0.9215 -0.2957 -0.1470 0.019 Uiso 1 1 calc R . .
C32 C 0.8963(4) -0.0834(12) -0.2321(3) 0.0175(15) Uani 1 1 d . . .
H32 H 0.9176 -0.1872 -0.2669 0.021 Uiso 1 1 calc R . .
C33 C 0.8636(4) 0.1304(10) -0.2537(3) 0.0141(13) Uani 1 1 d . . .
C34 C 0.8715(4) 0.2149(11) -0.3283(4) 0.0176(15) Uani 1 1 d . . .
C35 C 0.8296(4) 0.2800(10) -0.2018(3) 0.0173(14) Uani 1 1 d . . .
H35 H 0.8056 0.4266 -0.2159 0.021 Uiso 1 1 calc R . .
C36 C 0.8314(4) 0.2116(11) -0.1298(3) 0.0197(15) Uani 1 1 d . . .
H36 H 0.8078 0.3118 -0.0950 0.024 Uiso 1 1 calc R . .
Cd1 Cd 0.67743(3) 0.87035(9) 0.51899(2) 0.01588(11) Uani 1 1 d . . .
Cd2 Cd 0.89835(3) 0.38674(9) 0.54164(2) 0.01521(11) Uani 1 1 d . . .
O1 O 0.6777(3) 0.8919(12) 0.6395(2) 0.0278(10) Uani 1 1 d . . .
O2 O 0.6232(3) 0.5567(8) 0.6007(2) 0.0261(11) Uani 1 1 d . . .
O3 O 0.6387(3) 0.5706(8) 1.4317(2) 0.0242(11) Uani 1 1 d . . .
O4 O 0.6978(3) 0.8998(12) 1.3987(2) 0.0304(11) Uani 1 1 d . . .
O5 O 0.8801(2) 0.3750(13) 0.42283(18) 0.0216(9) Uani 1 1 d . . .
O6 O 0.9513(3) 0.0486(8) 0.4505(2) 0.0189(10) Uani 1 1 d . . .
O7 O 0.9049(3) 0.0849(7) -0.3753(2) 0.0166(10) Uani 1 1 d . . .
O8 O 0.8490(3) 0.4199(8) -0.3437(2) 0.0211(11) Uani 1 1 d . . .
O9 O 0.8416(3) 0.7698(7) 0.5321(2) 0.0174(10) Uani 1 1 d . . .
O10 O 0.7296(3) 1.2637(7) 0.5237(2) 0.0166(10) Uani 1 1 d . . .
H10A H 0.6967 1.3378 0.5628 0.020 Uiso 1 1 calc R . .
H10B H 0.7047 1.3357 0.4781 0.020 Uiso 1 1 calc R . .
O11 O 0.5286(3) 1.0111(9) 0.5011(3) 0.0407(15) Uani 1 1 d . . .
H11A H 0.4903 0.9521 0.5387 0.049 Uiso 1 1 d R . .
H11B H 0.5017 0.9616 0.4537 0.049 Uiso 1 1 d R . .
S1 S 0.65553(11) 0.6204(3) 1.01710(8) 0.0189(4) Uani 1 1 d . . .
S2 S 0.84566(11) 0.1248(3) 0.03468(8) 0.0184(4) Uani 1 1 d . . .
H9A H 0.8602 0.8608 0.5661 0.022 Uiso 1 1 d R . .
H9B H 0.8833 0.7874 0.5030 0.022 Uiso 1 1 d R . .

loop_
_atom_site_aniso_label
_atom_site_aniso_U_11
_atom_site_aniso_U_22
_atom_site_aniso_U_33
_atom_site_aniso_U_23
_atom_site_aniso_U_13
_atom_site_aniso_U_12
C1 0.014(3) 0.036(5) 0.014(4) 0.007(3) 0.003(3) 0.015(3)
C2 0.016(3) 0.018(4) 0.012(3) 0.004(3) -0.001(3) 0.009(3)
C3 0.022(3) 0.015(3) 0.017(4) 0.000(3) 0.002(3) 0.001(3)
C4 0.017(3) 0.019(4) 0.021(4) -0.011(3) 0.000(3) -0.001(3)
C5 0.014(3) 0.012(3) 0.017(4) -0.008(3) 0.001(3) 0.002(3)
C6 0.020(3) 0.013(4) 0.023(3) -0.002(4) 0.003(2) 0.001(3)
C7 0.021(3) 0.025(5) 0.014(3) -0.008(3) 0.001(2) -0.002(3)
C8 0.013(3) 0.008(4) 0.015(3) -0.001(3) 0.001(2) 0.001(2)
C9 0.023(3) 0.013(4) 0.015(4) 0.004(3) -0.002(3) -0.004(3)
C10 0.015(3) 0.013(4) 0.022(4) 0.004(3) 0.004(3) 0.000(3)
C11 0.016(3) 0.010(4) 0.013(3) 0.003(3) 0.001(2) 0.001(3)
C12 0.010(3) 0.020(4) 0.019(4) 0.001(3) 0.000(3) 0.001(3)
C13 0.025(3) 0.015(4) 0.020(3) -0.003(4) 0.001(2) -0.005(4)
C14 0.025(3) 0.027(5) 0.019(3) 0.005(3) 0.005(3) -0.005(3)
C15 0.015(3) 0.022(4) 0.020(4) -0.002(3) 0.005(3) -0.001(3)
C16 0.013(3) 0.026(4) 0.017(4) 0.002(3) -0.003(3) 0.005(3)
C17 0.017(3) 0.021(4) 0.015(4) -0.005(3) -0.003(3) 0.000(3)
C18 0.019(3) 0.028(4) 0.016(4) 0.008(3) 0.000(3) -0.002(3)
C19 0.019(3) 0.017(4) 0.014(4) -0.001(3) 0.005(3) 0.002(3)
C20 0.012(3) 0.019(4) 0.010(3) 0.002(3) 0.001(2) 0.000(3)
C21 0.015(3) 0.014(4) 0.015(3) 0.008(4) -0.003(2) 0.002(3)
C22 0.022(3) 0.013(4) 0.020(3) -0.004(3) 0.001(2) 0.005(3)
C23 0.013(3) 0.018(4) 0.015(4) -0.002(3) -0.001(3) -0.003(3)
C24 0.018(3) 0.015(4) 0.016(4) 0.002(3) 0.005(3) 0.002(3)
C25 0.018(3) 0.011(3) 0.019(4) 0.001(3) 0.003(3) 0.000(2)
C26 0.012(3) 0.019(4) 0.012(3) 0.006(3) 0.000(2) -0.003(3)
C27 0.017(3) 0.018(4) 0.018(4) 0.001(3) 0.005(3) 0.006(3)
C28 0.020(3) 0.018(4) 0.014(4) -0.007(3) 0.002(3) 0.003(3)
C29 0.013(3) 0.011(4) 0.012(3) -0.007(3) 0.000(2) 0.000(2)
C30 0.014(3) 0.016(3) 0.011(3) -0.001(3) -0.003(3) 0.000(3)
C31 0.020(3) 0.016(4) 0.010(3) 0.000(3) -0.003(2) 0.011(3)
C32 0.020(3) 0.012(4) 0.020(3) -0.004(3) 0.000(2) -0.008(3)
C33 0.016(3) 0.015(3) 0.012(3) -0.001(3) 0.002(2) -0.003(3)
C34 0.015(3) 0.019(4) 0.018(4) -0.003(3) -0.003(3) -0.007(3)
C35 0.021(3) 0.009(3) 0.021(4) -0.004(3) -0.004(3) 0.000(3)
C36 0.021(3) 0.029(4) 0.009(4) -0.003(3) -0.001(3) 0.001(3)
Cd1 0.0195(2) 0.0157(3) 0.0125(2) 0.0003(3) 0.00110(16) -0.0005(3)
Cd2 0.0203(2) 0.0138(2) 0.0116(2) 0.0006(3) 0.00165(16) -0.0009(3)
O1 0.040(2) 0.028(3) 0.015(2) 0.009(3) 0.0061(18) -0.010(3)
O2 0.035(3) 0.029(3) 0.014(3) -0.005(2) 0.005(2) 0.002(2)
O3 0.036(3) 0.023(3) 0.014(2) 0.002(2) 0.005(2) 0.003(2)
O4 0.048(3) 0.026(3) 0.018(2) -0.005(3) 0.0082(19) -0.013(3)
O5 0.029(2) 0.025(3) 0.010(2) -0.001(3) -0.0003(16) 0.003(4)
O6 0.020(2) 0.031(3) 0.006(2) 0.001(2) 0.0003(18) 0.002(2)
O7 0.024(2) 0.018(2) 0.007(2) -0.002(2) 0.0006(18) -0.0035(19)
O8 0.032(2) 0.017(3) 0.014(2) 0.001(2) 0.0035(18) -0.001(2)
O9 0.023(2) 0.013(2) 0.017(2) -0.0054(19) 0.0062(19) -0.0027(18)
O10 0.020(2) 0.019(2) 0.012(2) 0.0020(19) 0.0049(18) 0.0020(18)
O11 0.021(3) 0.065(4) 0.036(3) -0.004(3) 0.001(2) 0.009(2)
S1 0.0269(9) 0.0176(9) 0.0121(9) -0.0001(8) 0.0013(7) -0.0054(8)
S2 0.0280(9) 0.0166(9) 0.0107(8) 0.0000(7) 0.0020(7) 0.0053(7)

loop_
_atom_type_symbol
_atom_type_description
_atom_type_scat_dispersion_real
_atom_type_scat_dispersion_imag
_atom_type_scat_source
C C 0.0033 0.0016 'International Tables Vol C Tables 4.2.6.8 and 6.1.1.4'
H H 0.0000 0.0000 'International Tables Vol C Tables 4.2.6.8 and 6.1.1.4'
Cd Cd -0.8075 1.2024 'International Tables Vol C Tables 4.2.6.8 and 6.1.1.4'
O O 0.0106 0.0060 'International Tables Vol C Tables 4.2.6.8 and 6.1.1.4'
S S 0.1246 0.1234 'International Tables Vol C Tables 4.2.6.8 and 6.1.1.4'

loop_
_geom_angle_atom_site_label_1
_geom_angle_atom_site_label_2
_geom_angle_atom_site_label_3
_geom_angle
_geom_angle_site_symmetry_1
_geom_angle_site_symmetry_3
_geom_angle_publ_flag
O1 C1 O2 121.6(6) . . ?
O1 C1 C2 118.4(6) . . ?
O2 C1 C2 120.0(6) . . ?
O1 C1 Cd1 54.2(3) . . ?
O2 C1 Cd1 67.4(3) . . ?
C2 C1 Cd1 172.6(5) . . ?
C7 C2 C3 119.4(5) . . ?
C7 C2 C1 121.6(6) . . ?
C3 C2 C1 118.9(6) . . ?
C4 C3 C2 120.1(6) . . ?
C4 C3 H3 120.0 . . ?
C2 C3 H3 120.0 . . ?
C3 C4 C5 120.9(6) . . ?
C3 C4 H4 119.5 . . ?
C5 C4 H4 119.5 . . ?
C4 C5 C6 118.7(6) . . ?
C4 C5 C8 120.4(5) . . ?
C6 C5 C8 120.9(6) . . ?
C7 C6 C5 120.2(7) . . ?
C7 C6 H6 119.9 . . ?
C5 C6 H6 119.9 . . ?
C2 C7 C6 120.6(6) . . ?
C2 C7 H7 119.7 . . ?
C6 C7 H7 119.7 . . ?
C9 C8 C5 129.3(6) . . ?
C9 C8 S1 110.6(5) . . ?
C5 C8 S1 120.1(4) . . ?
C8 C9 C10 113.8(6) . . ?
C8 C9 H9 123.1 . . ?
C10 C9 H9 123.1 . . ?
C11 C10 C9 112.8(6) . . ?
C11 C10 H10 123.6 . . ?
C9 C10 H10 123.6 . . ?
C10 C11 C12 129.4(6) . . ?
C10 C11 S1 110.5(5) . . ?
C12 C11 S1 120.0(4) . . ?
C18 C12 C13 117.8(6) . . ?
C18 C12 C11 121.6(6) . . ?
C13 C12 C11 120.6(6) . . ?
C14 C13 C12 120.8(7) . . ?
C14 C13 H13 119.6 . . ?
C12 C13 H13 119.6 . . ?
C15 C14 C13 120.2(6) . . ?
C15 C14 H14 119.9 . . ?
C13 C14 H14 119.9 . . ?
C14 C15 C17 119.5(6) . . ?
C14 C15 C16 121.5(6) . . ?
C17 C15 C16 119.0(6) . . ?
O4 C16 O3 120.9(6) . . ?
O4 C16 C15 120.5(6) . . ?
O3 C16 C15 118.6(6) . . ?
O4 C16 Cd1 57.3(3) . 1_556 ?
O3 C16 Cd1 63.7(3) . 1_556 ?
C15 C16 Cd1 175.9(4) . 1_556 ?
C18 C17 C15 120.7(6) . . ?
C18 C17 H17 119.7 . . ?
C15 C17 H17 119.7 . . ?
C17 C18 C12 121.0(6) . . ?
C17 C18 H18 119.5 . . ?
C12 C18 H18 119.5 . . ?
O5 C19 O6 120.5(6) . . ?
O5 C19 C20 118.8(6) . . ?
O6 C19 C20 120.7(5) . . ?
C21 C20 C25 119.3(5) . . ?
C21 C20 C19 120.7(5) . . ?
C25 C20 C19 120.0(6) . . ?
C20 C21 C22 120.5(6) . . ?
C20 C21 H21 119.7 . . ?
C22 C21 H21 119.7 . . ?
C21 C22 C23 121.2(7) . . ?
C21 C22 H22 119.4 . . ?
C23 C22 H22 119.4 . . ?
C22 C23 C24 118.4(6) . . ?
C22 C23 C26 118.5(6) . . ?
C24 C23 C26 123.1(6) . . ?
C23 C24 C25 120.1(6) . . ?
C23 C24 H24 119.9 . . ?
C25 C24 H24 119.9 . . ?
C20 C25 C24 120.4(6) . . ?
C20 C25 H25 119.8 . . ?
C24 C25 H25 119.8 . . ?
C27 C26 C23 128.2(6) . . ?
C27 C26 S2 110.1(5) . . ?
C23 C26 S2 121.6(5) . . ?
C26 C27 C28 113.5(6) . . ?
C26 C27 H27 123.3 . . ?
C28 C27 H27 123.3 . . ?
C29 C28 C27 113.6(6) . . ?
C29 C28 H28 123.2 . . ?
C27 C28 H28 123.2 . . ?
C28 C29 C30 127.7(5) . . ?
C28 C29 S2 110.2(4) . . ?
C30 C29 S2 122.0(4) . . ?
C31 C30 C36 118.0(6) . . ?
C31 C30 C29 121.7(6) . . ?
C36 C30 C29 120.3(5) . . ?
C32 C31 C30 121.7(7) . . ?
C32 C31 H31 119.1 . . ?
C30 C31 H31 119.1 . . ?
C31 C32 C33 120.6(6) . . ?
C31 C32 H32 119.7 . . ?
C33 C32 H32 119.7 . . ?
C32 C33 C35 119.1(5) . . ?
C32 C33 C34 121.6(5) . . ?
C35 C33 C34 119.0(6) . . ?
O8 C34 O7 120.7(6) . . ?
O8 C34 C33 119.3(6) . . ?
O7 C34 C33 120.0(6) . . ?
O8 C34 Cd2 59.5(3) . 1_554 ?
O7 C34 Cd2 61.2(3) . 1_554 ?
C33 C34 Cd2 175.2(4) . 1_554 ?
C36 C35 C33 119.6(6) . . ?
C36 C35 H35 120.2 . . ?
C33 C35 H35 120.2 . . ?
C35 C36 C30 121.0(6) . . ?
C35 C36 H36 119.5 . . ?
C30 C36 H36 119.5 . . ?
O1 Cd1 O4 169.4(2) . 1_554 ?
O1 Cd1 O11 93.63(16) . . ?
O4 Cd1 O11 90.61(17) 1_554 . ?
O1 Cd1 O10 86.0(2) . . ?
O4 Cd1 O10 84.48(19) 1_554 . ?
O11 Cd1 O10 87.04(16) . . ?
O1 Cd1 O3 133.9(2) . 1_554 ?
O4 Cd1 O3 55.73(19) 1_554 1_554 ?
O11 Cd1 O3 89.52(16) . 1_554 ?
O10 Cd1 O3 140.03(14) . 1_554 ?
O1 Cd1 O9 88.74(14) . . ?
O4 Cd1 O9 85.88(15) 1_554 . ?
O11 Cd1 O9 172.44(16) . . ?
O10 Cd1 O9 85.96(13) . . ?
O3 Cd1 O9 94.01(14) 1_554 . ?
O1 Cd1 O2 54.6(2) . . ?
O4 Cd1 O2 135.03(19) 1_554 . ?
O11 Cd1 O2 91.41(16) . . ?
O10 Cd1 O2 140.49(14) . . ?
O3 Cd1 O2 79.37(14) 1_554 . ?
O9 Cd1 O2 95.81(14) . . ?
O1 Cd1 C16 162.2(2) . 1_554 ?
O4 Cd1 C16 27.3(2) 1_554 1_554 ?
O11 Cd1 C16 89.24(17) . 1_554 ?
O10 Cd1 C16 111.63(17) . 1_554 ?
O3 Cd1 C16 28.45(16) 1_554 1_554 ?
O9 Cd1 C16 90.69(15) . 1_554 ?
O2 Cd1 C16 107.82(18) . 1_554 ?
O1 Cd1 C1 27.1(2) . . ?
O4 Cd1 C1 162.3(2) 1_554 . ?
O11 Cd1 C1 92.79(17) . . ?
O10 Cd1 C1 113.07(18) . . ?
O3 Cd1 C1 106.87(19) 1_554 . ?
O9 Cd1 C1 92.58(15) . . ?
O2 Cd1 C1 27.52(17) . . ?
C16 Cd1 C1 135.3(2) 1_554 . ?
O5 Cd2 O8 155.09(14) . 1_556 ?
O5 Cd2 O7 129.4(2) . 1_556 ?
O8 Cd2 O7 56.78(16) 1_556 1_556 ?
O5 Cd2 O6 96.95(14) . 2_756 ?
O8 Cd2 O6 104.34(14) 1_556 2_756 ?
O7 Cd2 O6 105.39(14) 1_556 2_756 ?
O5 Cd2 O9 86.4(2) . . ?
O8 Cd2 O9 82.24(15) 1_556 . ?
O7 Cd2 O9 138.90(13) 1_556 . ?
O6 Cd2 O9 86.33(14) 2_756 . ?
O5 Cd2 O10 79.13(13) . 1_545 ?
O8 Cd2 O10 78.08(14) 1_556 1_545 ?
O7 Cd2 O10 82.46(13) 1_556 1_545 ?
O6 Cd2 O10 171.90(14) 2_756 1_545 ?
O9 Cd2 O10 86.35(13) . 1_545 ?
O5 Cd2 C34 151.7(2) . 1_556 ?
O8 Cd2 C34 28.28(18) 1_556 1_556 ?
O7 Cd2 C34 28.52(16) 1_556 1_556 ?
O6 Cd2 C34 106.41(16) 2_756 1_556 ?
O9 Cd2 C34 110.49(17) . 1_556 ?
O10 Cd2 C34 79.46(16) 1_545 1_556 ?
C1 O1 Cd1 98.7(4) . . ?
C1 O2 Cd1 85.1(4) . . ?
C16 O3 Cd1 87.8(4) . 1_556 ?
C16 O4 Cd1 95.4(4) . 1_556 ?
C19 O5 Cd2 106.9(4) . . ?
C19 O6 Cd2 131.6(3) . 2_746 ?
C34 O7 Cd2 90.3(4) . 1_554 ?
C34 O8 Cd2 92.2(4) . 1_554 ?
Cd2 O9 Cd1 124.05(16) . . ?
Cd2 O9 H9A 116.0 . . ?
Cd1 O9 H9A 100.2 . . ?
Cd2 O9 H9B 84.7 . . ?
Cd1 O9 H9B 129.5 . . ?
H9A O9 H9B 101.6 . . ?
Cd1 O10 Cd2 124.53(15) . 1_565 ?
Cd1 O10 H10A 106.2 . . ?
Cd2 O10 H10A 106.2 1_565 . ?
Cd1 O10 H10B 106.2 . . ?
Cd2 O10 H10B 106.2 1_565 . ?
H10A O10 H10B 106.4 . . ?
Cd1 O11 H11A 109.4 . . ?
Cd1 O11 H11B 109.3 . . ?
H11A O11 H11B 109.5 . . ?
C8 S1 C11 92.2(3) . . ?
C29 S2 C26 92.6(3) . . ?

loop_
_geom_bond_atom_site_label_1
_geom_bond_atom_site_label_2
_geom_bond_distance
_geom_bond_site_symmetry_2
_geom_bond_publ_flag
C1 O1 1.258(9) . ?
C1 O2 1.267(8) . ?
C1 C2 1.496(8) . ?
C1 Cd1 2.731(6) . ?
C2 C7 1.390(9) . ?
C2 C3 1.392(8) . ?
C3 C4 1.390(8) . ?
C3 H3 0.9500 . ?
C4 C5 1.398(8) . ?
C4 H4 0.9500 . ?
C5 C6 1.398(8) . ?
C5 C8 1.477(8) . ?
C6 C7 1.395(8) . ?
C6 H6 0.9500 . ?
C7 H7 0.9500 . ?
C8 C9 1.355(8) . ?
C8 S1 1.730(6) . ?
C9 C10 1.417(9) . ?
C9 H9 0.9500 . ?
C10 C11 1.368(8) . ?
C10 H10 0.9500 . ?
C11 C12 1.469(8) . ?
C11 S1 1.731(6) . ?
C12 C18 1.399(8) . ?
C12 C13 1.410(9) . ?
C13 C14 1.392(8) . ?
C13 H13 0.9500 . ?
C14 C15 1.385(9) . ?
C14 H14 0.9500 . ?
C15 C17 1.390(8) . ?
C15 C16 1.491(9) . ?
C16 O4 1.243(9) . ?
C16 O3 1.286(7) . ?
C16 Cd1 2.698(7) 1_556 ?
C17 C18 1.380(8) . ?
C17 H17 0.9500 . ?
C18 H18 0.9500 . ?
C19 O5 1.249(9) . ?
C19 O6 1.286(7) . ?
C19 C20 1.483(8) . ?
C20 C21 1.375(9) . ?
C20 C25 1.395(8) . ?
C21 C22 1.389(7) . ?
C21 H21 0.9500 . ?
C22 C23 1.391(8) . ?
C22 H22 0.9500 . ?
C23 C24 1.398(8) . ?
C23 C26 1.465(8) . ?
C24 C25 1.401(8) . ?
C24 H24 0.9500 . ?
C25 H25 0.9500 . ?
C26 C27 1.363(8) . ?
C26 S2 1.738(6) . ?
C27 C28 1.420(9) . ?
C27 H27 0.9500 . ?
C28 C29 1.363(8) . ?
C28 H28 0.9500 . ?
C29 C30 1.454(8) . ?
C29 S2 1.733(6) . ?
C30 C31 1.386(8) . ?
C30 C36 1.400(8) . ?
C31 C32 1.379(7) . ?
C31 H31 0.9500 . ?
C32 C33 1.379(9) . ?
C32 H32 0.9500 . ?
C33 C35 1.409(8) . ?
C33 C34 1.484(8) . ?
C34 O8 1.264(8) . ?
C34 O7 1.273(7) . ?
C34 Cd2 2.666(7) 1_554 ?
C35 C36 1.394(8) . ?
C35 H35 0.9500 . ?
C36 H36 0.9500 . ?
Cd1 O1 2.241(4) . ?
Cd1 O4 2.280(4) 1_554 ?
Cd1 O11 2.288(4) . ?
Cd1 O10 2.409(4) . ?
Cd1 O3 2.420(4) 1_554 ?
Cd1 O9 2.420(4) . ?
Cd1 O2 2.531(4) . ?
Cd1 C16 2.698(7) 1_554 ?
Cd2 O5 2.205(3) . ?
Cd2 O8 2.298(4) 1_556 ?
Cd2 O7 2.336(4) 1_556 ?
Cd2 O6 2.347(4) 2_756 ?
Cd2 O9 2.376(4) . ?
Cd2 O10 2.523(4) 1_545 ?
Cd2 C34 2.666(7) 1_556 ?
O3 Cd1 2.420(4) 1_556 ?
O4 Cd1 2.280(4) 1_556 ?
O6 Cd2 2.347(4) 2_746 ?
O7 Cd2 2.336(4) 1_554 ?
O8 Cd2 2.298(4) 1_554 ?
O9 H9A 0.8540 . ?
O9 H9B 0.8379 . ?
O10 Cd2 2.523(4) 1_565 ?
O10 H10A 0.9900 . ?
O10 H10B 0.9900 . ?
O11 H11A 0.9800 . ?
O11 H11B 0.9800 . ?
